data_2218972
loop_
_publ_author_name
'Wen, Hui-Liang'
'Chen, Dan-Dan'
'Liu, Chong-Bo'

_publ_section_title
;
 6-Bromo-3-hydroxy-4-oxo-2-phenyl-4<i>H</i>-chromene-8-carboxylic acid
 dimethylformamide disolvate
;
_journal_coeditor_code DN2358
_journal_issue 8
_journal_name_full 'Acta Crystallographica Section E'
_journal_page_first o1415
_journal_paper_doi 10.1107/S1600536808019454
_journal_volume 64
_journal_year 2008
_chemical_formula_iupac 'C16 H9 Br O5, 2C3 H7 N O'
_chemical_formula_moiety 'C16 H9 Br O5, 2(C3 H7 N O)'
_chemical_formula_sum 'C22 H23 Br N2 O7'
_chemical_formula_weight 507.33
_chemical_name_systematic
;
6-Bromo-3-hydroxy-4-oxo-2-phenyl-4<i>H</i>-chromene-8-carboxylic acid
dimethylformamide solvate
;
_space_group_IT_number 14
_symmetry_cell_setting monoclinic
_symmetry_space_group_name_Hall '-P 2yn'
_symmetry_space_group_name_H-M 'P 1 21/n 1'
_atom_sites_solution_hydrogens geom
_atom_sites_solution_primary direct
_atom_sites_solution_secondary difmap
_audit_creation_method SHELXL-97
_cell_angle_alpha 90.00
_cell_angle_beta 92.127(3)
_cell_angle_gamma 90.00
_cell_formula_units_Z 4
_cell_length_a 10.489(2)
_cell_length_b 11.470(2)
_cell_length_c 18.803(4)
_cell_measurement_reflns_used 3645
_cell_measurement_temperature 294(2)
_cell_measurement_theta_max 23.52
_cell_measurement_theta_min 2.63
_cell_volume 2260.6(8)
_computing_cell_refinement 'SAINT (Bruker, 1998)'
_computing_data_collection 'SMART (Bruker, 1998)'
_computing_data_reduction SAINT
_computing_molecular_graphics 'ORTEPIII (Burnett & Johnson,1996); ORTEP-3 for Windows (Farrugia, 1997)'
_computing_publication_material 'SHELXL97 (Sheldrick, 2008)'
_computing_structure_refinement 'SHELXL97 (Sheldrick, 2008)'
_computing_structure_solution 'SHELXS97 (Sheldrick, 2008)'
_diffrn_ambient_temperature 294(2)
_diffrn_measured_fraction_theta_full 0.998
_diffrn_measured_fraction_theta_max 0.998
_diffrn_measurement_device_type 'Bruker SMART CCD'
_diffrn_measurement_method '\f and \w scans'
_diffrn_radiation_monochromator graphite
_diffrn_radiation_source 'fine-focus sealed tube'
_diffrn_radiation_type MoK\a
_diffrn_radiation_wavelength 0.71073
_diffrn_reflns_av_R_equivalents 0.0279
_diffrn_reflns_av_sigmaI/netI 0.0296
_diffrn_reflns_limit_h_max 11
_diffrn_reflns_limit_h_min -12
_diffrn_reflns_limit_k_max 13
_diffrn_reflns_limit_k_min -13
_diffrn_reflns_limit_l_max 22
_diffrn_reflns_limit_l_min -22
_diffrn_reflns_number 14295
_diffrn_reflns_theta_full 25.50
_diffrn_reflns_theta_max 25.50
_diffrn_reflns_theta_min 2.63
_diffrn_standards_number 0
_exptl_absorpt_coefficient_mu 1.864
_exptl_absorpt_correction_T_max 0.7423
_exptl_absorpt_correction_T_min 0.4620
_exptl_absorpt_correction_type multi-scan
_exptl_absorpt_process_details '(SADABS; Sheldrick, 1996)'
_exptl_crystal_colour yellow
_exptl_crystal_density_diffrn 1.491
_exptl_crystal_density_method 'not measured'
_exptl_crystal_description block
_exptl_crystal_F_000 1040
_exptl_crystal_size_max 0.49
_exptl_crystal_size_mid 0.38
_exptl_crystal_size_min 0.17
_refine_diff_density_max 0.324
_refine_diff_density_min -0.345
_refine_ls_extinction_method none
_refine_ls_goodness_of_fit_ref 0.995
_refine_ls_hydrogen_treatment constr
_refine_ls_matrix_type full
_refine_ls_number_parameters 294
_refine_ls_number_reflns 4203
_refine_ls_number_restraints 0
_refine_ls_restrained_S_all 0.995
_refine_ls_R_factor_all 0.0636
_refine_ls_R_factor_gt 0.0356
_refine_ls_shift/su_max 0.017
_refine_ls_shift/su_mean 0.000
_refine_ls_structure_factor_coef Fsqd
_refine_ls_weighting_details 'calc w=1/[\s^2^(Fo^2^)+(0.0482P)^2^+0.6824P] where P=(Fo^2^+2Fc^2^)/3'
_refine_ls_weighting_scheme calc
_refine_ls_wR_factor_gt 0.0843
_refine_ls_wR_factor_ref 0.0975
_reflns_number_gt 2889
_reflns_number_total 4203
_reflns_threshold_expression I>2\s(I)
_cod_data_source_file dn2358.cif
_cod_data_source_block I
_cod_depositor_comments
;
The following automatic conversions were performed:
'_symmetry_cell_setting' value 'Monoclinic' changed to 'monoclinic'
according to '/home/saulius/struct/CIF-dictionaries/cif_core.dic'
dictionary named 'cif_core.dic' version 2.4.1 from 2010-06-29.

Automatic conversion script
Id: cif_fix_enum 1527 2010-12-29 10:47:43Z saulius 

The following automatic conversions were performed:

'_symmetry_cell_setting' value 'Monoclinic' changed to 'monoclinic'
according to /home/saulius/struct/CIF-dictionaries/cif_core.dic
dictionary named 'cif_core.dic' version 2.4.1 from 2010-06-29.

Automatic conversion script
Id: cif_fix_values 1715 2011-07-08 13:25:40Z adriana 
;
_cod_original_sg_symbol_H-M P2(1)/n
_cod_database_code 2218972
_cod_database_fobs_code 2218972

loop_
_symmetry_equiv_pos_as_xyz
'x, y, z'
'-x+1/2, y+1/2, -z+1/2'
'-x, -y, -z'
'x-1/2, -y-1/2, z-1/2'

loop_
_atom_site_type_symbol
_atom_site_label
_atom_site_fract_x
_atom_site_fract_y
_atom_site_fract_z
_atom_site_U_iso_or_equiv
_atom_site_adp_type
_atom_site_calc_flag
_atom_site_refinement_flags
_atom_site_occupancy
Br Br1 0.06013(3) 0.88028(2) 0.582768(19) 0.07113(15) Uani d . 1
O O1 -0.0368(2) 0.44074(18) 0.65009(12) 0.0911(8) Uani d . 1
O O2 0.06856(17) 0.31912(16) 0.58290(9) 0.0577(5) Uani d . 1
H H2A 0.0279 0.2704 0.6046 0.087 Uiso calc R 1
O O3 0.24560(16) 0.40314(13) 0.50359(9) 0.0460(4) Uani d . 1
O O4 0.41242(18) 0.68075(16) 0.41187(10) 0.0652(6) Uani d . 1
O O5 0.49923(18) 0.46087(15) 0.38343(11) 0.0610(5) Uani d . 1
H H5 0.5303 0.5237 0.3727 0.091 Uiso calc R 1
C C1 0.1082(2) 0.5216(2) 0.57023(13) 0.0439(6) Uani d . 1
C C2 0.0684(2) 0.6327(2) 0.58763(14) 0.0517(7) Uani d . 1
H H2 0.0041 0.6416 0.6199 0.062 Uiso calc R 1
C C3 0.1222(2) 0.7312(2) 0.55796(14) 0.0495(7) Uani d . 1
C C4 0.2183(2) 0.7207(2) 0.51073(14) 0.0485(6) Uani d . 1
H H4 0.2544 0.7869 0.4912 0.058 Uiso calc R 1
C C5 0.2615(2) 0.6101(2) 0.49221(13) 0.0422(6) Uani d . 1
C C6 0.2067(2) 0.5112(2) 0.52147(12) 0.0411(6) Uani d . 1
C C7 0.3634(2) 0.5972(2) 0.44191(14) 0.0456(6) Uani d . 1
C C8 0.4030(2) 0.4787(2) 0.42805(13) 0.0443(6) Uani d . 1
C C9 0.3421(2) 0.3864(2) 0.45729(13) 0.0429(6) Uani d . 1
C C10 0.0406(3) 0.4222(2) 0.60528(14) 0.0518(7) Uani d . 1
C C11 0.3633(2) 0.2608(2) 0.44578(13) 0.0442(6) Uani d . 1
C C12 0.4628(3) 0.2186(3) 0.40674(19) 0.0821(11) Uani d . 1
H H12 0.5188 0.2708 0.3865 0.099 Uiso calc R 1
C C13 0.4800(4) 0.1012(3) 0.3976(2) 0.0944(13) Uani d . 1
H H13 0.5482 0.0752 0.3716 0.113 Uiso calc R 1
C C14 0.3998(3) 0.0217(2) 0.42550(17) 0.0686(9) Uani d . 1
H H14 0.4114 -0.0578 0.4184 0.082 Uiso calc R 1
C C15 0.3021(3) 0.0619(2) 0.46419(18) 0.0736(9) Uani d . 1
H H15 0.2464 0.0089 0.4839 0.088 Uiso calc R 1
C C16 0.2840(3) 0.1793(2) 0.47476(16) 0.0629(8) Uani d . 1
H H16 0.2169 0.2041 0.5020 0.075 Uiso calc R 1
N N1 -0.2166(3) 0.1136(2) 0.71663(13) 0.0631(7) Uani d . 1
O O6 -0.0563(2) 0.15290(18) 0.64329(11) 0.0722(6) Uani d . 1
C C17 -0.1516(3) 0.1828(3) 0.67549(16) 0.0626(8) Uani d . 1
H H17 -0.1792 0.2595 0.6703 0.075 Uiso calc R 1
C C18 -0.3276(4) 0.1567(3) 0.7524(2) 0.0983(13) Uani d . 1
H H18A -0.3072 0.1649 0.8024 0.147 Uiso calc R 1
H H18B -0.3968 0.1026 0.7456 0.147 Uiso calc R 1
H H18C -0.3521 0.2311 0.7329 0.147 Uiso calc R 1
C C19 -0.1781(3) -0.0070(3) 0.72818(18) 0.0840(10) Uani d . 1
H H19A -0.2251 -0.0565 0.6955 0.126 Uiso calc R 1
H H19B -0.1953 -0.0294 0.7761 0.126 Uiso calc R 1
H H19C -0.0885 -0.0147 0.7206 0.126 Uiso calc R 1
N N2 0.7254(2) 0.78411(18) 0.28823(12) 0.0554(6) Uani d . 1
O O7 0.6435(2) 0.60874(17) 0.31631(12) 0.0773(7) Uani d . 1
C C20 0.6539(3) 0.7141(3) 0.32545(16) 0.0642(8) Uani d . 1
H H20 0.6076 0.7473 0.3615 0.077 Uiso calc R 1
C C21 0.7365(4) 0.9061(3) 0.3036(3) 0.1108(15) Uani d . 1
H H21A 0.6909 0.9239 0.3456 0.166 Uiso calc R 1
H H21B 0.7012 0.9503 0.2642 0.166 Uiso calc R 1
H H21C 0.8248 0.9260 0.3113 0.166 Uiso calc R 1
C C22 0.8037(3) 0.7385(3) 0.23293(16) 0.0746(9) Uani d . 1
H H22A 0.8853 0.7160 0.2532 0.112 Uiso calc R 1
H H22B 0.8151 0.7974 0.1975 0.112 Uiso calc R 1
H H22C 0.7626 0.6718 0.2114 0.112 Uiso calc R 1

loop_
_atom_site_aniso_label
_atom_site_aniso_U_11
_atom_site_aniso_U_22
_atom_site_aniso_U_33
_atom_site_aniso_U_12
_atom_site_aniso_U_13
_atom_site_aniso_U_23
Br1 0.0723(2) 0.04462(18) 0.0983(3) 0.00670(14) 0.02689(18) -0.00929(15)
O1 0.1120(19) 0.0564(13) 0.1106(18) -0.0065(12) 0.0794(16) -0.0021(12)
O2 0.0641(13) 0.0440(11) 0.0672(12) -0.0095(9) 0.0321(10) 0.0013(9)
O3 0.0491(10) 0.0358(9) 0.0546(10) -0.0028(7) 0.0219(8) 0.0004(7)
O4 0.0696(14) 0.0428(11) 0.0860(14) -0.0029(9) 0.0389(11) 0.0106(10)
O5 0.0621(13) 0.0421(10) 0.0814(13) -0.0017(9) 0.0392(10) 0.0058(9)
C1 0.0440(15) 0.0429(14) 0.0454(14) -0.0045(11) 0.0098(12) 0.0000(11)
C2 0.0483(16) 0.0522(16) 0.0557(16) -0.0010(12) 0.0179(13) -0.0043(12)
C3 0.0501(16) 0.0402(14) 0.0587(17) 0.0007(12) 0.0073(13) -0.0050(12)
C4 0.0486(16) 0.0375(13) 0.0600(17) -0.0043(11) 0.0085(13) 0.0032(12)
C5 0.0411(14) 0.0389(13) 0.0472(14) -0.0012(11) 0.0078(11) 0.0025(11)
C6 0.0411(14) 0.0372(13) 0.0455(14) -0.0011(11) 0.0080(11) -0.0015(11)
C7 0.0425(15) 0.0412(14) 0.0540(15) -0.0033(11) 0.0125(12) 0.0060(11)
C8 0.0413(15) 0.0429(14) 0.0494(14) -0.0025(11) 0.0131(12) 0.0040(11)
C9 0.0401(14) 0.0432(13) 0.0460(14) -0.0022(11) 0.0116(11) 0.0022(11)
C10 0.0528(17) 0.0501(15) 0.0537(16) -0.0041(13) 0.0197(14) -0.0009(12)
C11 0.0448(15) 0.0383(13) 0.0500(15) -0.0009(11) 0.0102(12) -0.0001(11)
C12 0.083(2) 0.0446(16) 0.123(3) -0.0012(15) 0.061(2) 0.0002(17)
C13 0.099(3) 0.0519(19) 0.137(3) 0.0085(18) 0.070(3) -0.0067(19)
C14 0.079(2) 0.0396(16) 0.089(2) 0.0024(15) 0.0210(18) -0.0071(15)
C15 0.085(2) 0.0397(15) 0.099(2) -0.0087(16) 0.0338(19) 0.0043(16)
C16 0.069(2) 0.0440(15) 0.078(2) -0.0023(14) 0.0344(16) -0.0023(14)
N1 0.0694(17) 0.0582(15) 0.0630(15) -0.0122(12) 0.0213(13) 0.0075(11)
O6 0.0710(15) 0.0588(12) 0.0889(15) -0.0066(10) 0.0320(12) 0.0131(11)
C17 0.064(2) 0.0532(17) 0.072(2) -0.0080(15) 0.0209(16) 0.0106(15)
C18 0.096(3) 0.088(3) 0.114(3) -0.014(2) 0.057(2) 0.004(2)
C19 0.104(3) 0.064(2) 0.084(2) -0.0043(19) 0.016(2) 0.0247(18)
N2 0.0544(14) 0.0404(12) 0.0727(15) -0.0045(10) 0.0200(12) 0.0015(11)
O7 0.0906(17) 0.0485(13) 0.0959(16) -0.0178(10) 0.0453(13) -0.0037(10)
C20 0.065(2) 0.0550(18) 0.075(2) -0.0054(15) 0.0276(16) -0.0033(15)
C21 0.114(3) 0.0420(18) 0.180(4) -0.0070(19) 0.056(3) -0.007(2)
C22 0.087(2) 0.072(2) 0.067(2) -0.0156(17) 0.0320(18) -0.0041(16)

loop_
_atom_type_symbol
_atom_type_description
_atom_type_scat_dispersion_real
_atom_type_scat_dispersion_imag
_atom_type_scat_source
C C 0.0033 0.0016 'International Tables Vol C Tables 4.2.6.8 and 6.1.1.4'
H H 0.0000 0.0000 'International Tables Vol C Tables 4.2.6.8 and 6.1.1.4'
N N 0.0061 0.0033 'International Tables Vol C Tables 4.2.6.8 and 6.1.1.4'
O O 0.0106 0.0060 'International Tables Vol C Tables 4.2.6.8 and 6.1.1.4'
Br Br -0.2901 2.4595 'International Tables Vol C Tables 4.2.6.8 and 6.1.1.4'

loop_
_geom_angle_atom_site_label_1
_geom_angle_atom_site_label_2
_geom_angle_atom_site_label_3
_geom_angle
C10 O2 H2A 109.5
C6 O3 C9 121.48(18)
C8 O5 H5 109.5
C2 C1 C6 117.8(2)
C2 C1 C10 116.2(2)
C6 C1 C10 126.0(2)
C1 C2 C3 121.6(2)
C1 C2 H2 119.2
C3 C2 H2 119.2
C4 C3 C2 120.5(2)
C4 C3 Br1 120.38(19)
C2 C3 Br1 119.14(19)
C3 C4 C5 119.6(2)
C3 C4 H4 120.2
C5 C4 H4 120.2
C6 C5 C4 119.9(2)
C6 C5 C7 119.7(2)
C4 C5 C7 120.4(2)
O3 C6 C5 121.0(2)
O3 C6 C1 118.3(2)
C5 C6 C1 120.6(2)
O4 C7 C8 121.3(2)
O4 C7 C5 123.0(2)
C8 C7 C5 115.7(2)
O5 C8 C9 120.3(2)
O5 C8 C7 118.7(2)
C9 C8 C7 120.9(2)
C8 C9 O3 121.0(2)
C8 C9 C11 128.6(2)
O3 C9 C11 110.38(19)
O1 C10 O2 123.6(2)
O1 C10 C1 120.7(2)
O2 C10 C1 115.7(2)
C16 C11 C12 116.8(2)
C16 C11 C9 120.6(2)
C12 C11 C9 122.7(2)
C13 C12 C11 121.0(3)
C13 C12 H12 119.5
C11 C12 H12 119.5
C14 C13 C12 121.6(3)
C14 C13 H13 119.2
C12 C13 H13 119.2
C15 C14 C13 118.0(3)
C15 C14 H14 121.0
C13 C14 H14 121.0
C14 C15 C16 121.4(3)
C14 C15 H15 119.3
C16 C15 H15 119.3
C15 C16 C11 121.2(3)
C15 C16 H16 119.4
C11 C16 H16 119.4
C17 N1 C18 120.6(3)
C17 N1 C19 120.9(3)
C18 N1 C19 118.5(3)
O6 C17 N1 124.5(3)
O6 C17 H17 117.7
N1 C17 H17 117.7
N1 C18 H18A 109.5
N1 C18 H18B 109.5
H18A C18 H18B 109.5
N1 C18 H18C 109.5
H18A C18 H18C 109.5
H18B C18 H18C 109.5
N1 C19 H19A 109.5
N1 C19 H19B 109.5
H19A C19 H19B 109.5
N1 C19 H19C 109.5
H19A C19 H19C 109.5
H19B C19 H19C 109.5
C20 N2 C21 122.1(3)
C20 N2 C22 120.7(2)
C21 N2 C22 117.0(2)
O7 C20 N2 125.2(3)
O7 C20 H20 117.4
N2 C20 H20 117.4
N2 C21 H21A 109.5
N2 C21 H21B 109.5
H21A C21 H21B 109.5
N2 C21 H21C 109.5
H21A C21 H21C 109.5
H21B C21 H21C 109.5
N2 C22 H22A 109.5
N2 C22 H22B 109.5
H22A C22 H22B 109.5
N2 C22 H22C 109.5
H22A C22 H22C 109.5
H22B C22 H22C 109.5

loop_
_geom_bond_atom_site_label_1
_geom_bond_atom_site_label_2
_geom_bond_distance
Br1 C3 1.894(2)
O1 C10 1.210(3)
O2 C10 1.293(3)
O2 H2A 0.8200
O3 C6 1.351(3)
O3 C9 1.372(3)
O4 C7 1.235(3)
O5 C8 1.352(3)
O5 H5 0.8200
C1 C2 1.384(3)
C1 C6 1.412(3)
C1 C10 1.507(3)
C2 C3 1.389(4)
C2 H2 0.9300
C3 C4 1.373(3)
C4 C5 1.396(3)
C4 H4 0.9300
C5 C6 1.394(3)
C5 C7 1.460(3)
C7 C8 1.447(3)
C8 C9 1.363(3)
C9 C11 1.475(3)
C11 C16 1.377(3)
C11 C12 1.386(4)
C12 C13 1.371(4)
C12 H12 0.9300
C13 C14 1.359(4)
C13 H13 0.9300
C14 C15 1.359(4)
C14 H14 0.9300
C15 C16 1.376(4)
C15 H15 0.9300
C16 H16 0.9300
N1 C17 1.316(3)
N1 C18 1.453(4)
N1 C19 1.455(4)
O6 C17 1.236(3)
C17 H17 0.9300
C18 H18A 0.9600
C18 H18B 0.9600
C18 H18C 0.9600
C19 H19A 0.9600
C19 H19B 0.9600
C19 H19C 0.9600
N2 C20 1.318(3)
N2 C21 1.433(4)
N2 C22 1.447(3)
O7 C20 1.225(3)
C20 H20 0.9300
C21 H21A 0.9600
C21 H21B 0.9600
C21 H21C 0.9600
C22 H22A 0.9600
C22 H22B 0.9600
C22 H22C 0.9600

loop_
_geom_hbond_atom_site_label_D
_geom_hbond_atom_site_label_H
_geom_hbond_atom_site_label_A
_geom_hbond_distance_DH
_geom_hbond_distance_HA
_geom_hbond_distance_DA
_geom_hbond_angle_DHA
O2 H2A O6 0.82 1.78 2.598(2) 173.2
O5 H5 O7 0.82 1.89 2.627(2) 148.8
O5 H5 O4 0.82 2.32 2.741(3) 112.5

loop_
_cod_related_entry_id
_cod_related_entry_database
_cod_related_entry_code
1 ChemSpider 30655561
